data_4516387
loop_
_publ_author_name
'Gabriel, Catherine'
'Vangelis, Angelos A.'
'Raptopoulou, Catherine P.'
'Terzis, Aris'
'Psycharis, Vassilis'
'Zervou, Maria'
'Bertmer, Marko'
'Salifoglou, Athanasios'

_publ_section_title
;
 Structural--Spectrochemical Correlations of Variable Dimensionality
 Crystalline Metal--Organic Framework Materials in Hydrothermal Reactivity
 Patterns of Binary--Ternary Systems of Pb(II) with (a)Cyclic
 (Poly)carboxylate and Aromatic Chelator Ligands
;
_journal_issue 11
_journal_name_full 'Crystal Growth &amp; Design'
_journal_page_first 5310
_journal_paper_doi 10.1021/acs.cgd.5b00861
_journal_volume 15
_journal_year 2015
_chemical_formula_sum 'C9 H16 O9 Pb'
_chemical_formula_weight 475.41
_space_group_IT_number 15
_space_group_name_Hall '-C 2yc'
_space_group_name_H-M_alt 'C 1 2/c 1'
_symmetry_cell_setting monoclinic
_symmetry_space_group_name_H-M 'C 1 2/c 1'
_atom_sites_solution_hydrogens geom
_atom_sites_solution_primary direct
_atom_sites_solution_secondary difmap
_audit_creation_method SHELXL-97
_cell_angle_alpha 90.00
_cell_angle_beta 92.0250(10)
_cell_angle_gamma 90.00
_cell_formula_units_Z 8
_cell_length_a 22.1353(3)
_cell_length_b 13.7831(2)
_cell_length_c 8.73430(10)
_cell_measurement_reflns_used 15092
_cell_measurement_temperature 180(2)
_cell_measurement_theta_max 71.90
_cell_measurement_theta_min 6.57
_cell_volume 2663.11(6)
_computing_cell_refinement 'CrystalClear, Rigaku MSC, 2005'
_computing_data_collection 'CrystalClear, Rigaku MSC, 2005'
_computing_data_reduction 'CrystalClear, Rigaku MSC, 2005'
_computing_molecular_graphics 'DIAMOND (Brandenburg, 2012)'
_computing_publication_material 'WinGX (Farrugia, 1999)'
_computing_structure_refinement 'SHELXL-97 (Sheldrick, 1997)'
_computing_structure_solution 'SHELXS-97 (Sheldrick, 1997)'
_diffrn_ambient_temperature 180(2)
_diffrn_measured_fraction_theta_full 0.946
_diffrn_measured_fraction_theta_max 0.946
_diffrn_measurement_device_type 'Rigaku R-AXIS SPIDER IPDS'
_diffrn_measurement_method '\q scans'
_diffrn_radiation_monochromator graphite
_diffrn_radiation_source 'fine-focus sealed tube'
_diffrn_radiation_type CuK\a
_diffrn_radiation_wavelength 1.54178
_diffrn_reflns_av_R_equivalents 0.0941
_diffrn_reflns_av_sigmaI/netI 0.0688
_diffrn_reflns_limit_h_max 17
_diffrn_reflns_limit_h_min -24
_diffrn_reflns_limit_k_max 16
_diffrn_reflns_limit_k_min -16
_diffrn_reflns_limit_l_max 10
_diffrn_reflns_limit_l_min -10
_diffrn_reflns_number 16066
_diffrn_reflns_theta_full 64.98
_diffrn_reflns_theta_max 64.98
_diffrn_reflns_theta_min 6.81
_exptl_absorpt_coefficient_mu 25.040
_exptl_absorpt_correction_T_max 1.000
_exptl_absorpt_correction_T_min 0.025
_exptl_absorpt_correction_type numerical
_exptl_absorpt_process_details 'CrystalClear, Rigaku MSC, 2005'
_exptl_crystal_colour colorless
_exptl_crystal_density_diffrn 2.371
_exptl_crystal_density_method 'not measured'
_exptl_crystal_description parallelepiped
_exptl_crystal_F_000 1792
_exptl_crystal_size_max 0.53
_exptl_crystal_size_mid 0.10
_exptl_crystal_size_min 0.02
_refine_diff_density_max 2.106
_refine_diff_density_min -1.666
_refine_diff_density_rms 0.234
_refine_ls_extinction_method none
_refine_ls_goodness_of_fit_ref 1.072
_refine_ls_hydrogen_treatment mixed
_refine_ls_matrix_type full
_refine_ls_number_parameters 198
_refine_ls_number_reflns 2149
_refine_ls_number_restraints 0
_refine_ls_restrained_S_all 1.072
_refine_ls_R_factor_all 0.0418
_refine_ls_R_factor_gt 0.0380
_refine_ls_shift/su_max 0.000
_refine_ls_shift/su_mean 0.000
_refine_ls_structure_factor_coef Fsqd
_refine_ls_weighting_details 'calc w=1/[\s^2^(Fo^2^)+(0.0349P)^2^+5.8648P] where P=(Fo^2^+2Fc^2^)/3'
_refine_ls_weighting_scheme calc
_refine_ls_wR_factor_gt 0.0831
_refine_ls_wR_factor_ref 0.0864
_reflns_number_gt 1961
_reflns_number_total 2149
_reflns_threshold_expression >2sigma(I)
_cod_data_source_file cg5b00861_si_002.cif
_cod_data_source_block salpb25
_cod_original_sg_symbol_H-M C2/c
_cod_database_code 4516387

loop_
_symmetry_equiv_pos_as_xyz
'x, y, z'
'-x, y, -z+1/2'
'x+1/2, y+1/2, z'
'-x+1/2, y+1/2, -z+1/2'
'-x, -y, -z'
'x, -y, z-1/2'
'-x+1/2, -y+1/2, -z'
'x+1/2, -y+1/2, z-1/2'

loop_
_atom_site_label
_atom_site_type_symbol
_atom_site_fract_x
_atom_site_fract_y
_atom_site_fract_z
_atom_site_U_iso_or_equiv
_atom_site_adp_type
_atom_site_occupancy
_atom_site_symmetry_multiplicity
_atom_site_calc_flag
_atom_site_refinement_flags
Pb Pb 0.259019(12) 0.097003(15) 0.02040(3) 0.02706(16) Uani 1 1 d .
O1 O 0.2980(2) 0.2588(3) 0.1076(5) 0.0366(12) Uani 1 1 d .
O2 O 0.3280(3) 0.1409(3) 0.2573(6) 0.0571(17) Uani 1 1 d .
O3 O 0.3344(2) 0.3587(4) 0.8204(5) 0.0430(13) Uani 1 1 d .
O4 O 0.2899(2) 0.4860(3) 0.7158(5) 0.0445(13) Uani 1 1 d .
O5 O 0.5377(3) 0.2322(4) 0.5380(7) 0.0587(17) Uani 1 1 d .
O6 O 0.5618(3) 0.3870(3) 0.5158(7) 0.0464(14) Uani 1 1 d .
H6O H 0.5899 0.3728 0.5790 0.060 Uiso 1 1 calc R
C1 C 0.3631(3) 0.3017(5) 0.3220(7) 0.0312(17) Uani 1 1 d .
C2 C 0.4249(4) 0.2656(5) 0.3687(8) 0.0331(17) Uani 1 1 d .
C3 C 0.4601(3) 0.3450(5) 0.4591(8) 0.0314(16) Uani 1 1 d .
C4 C 0.4258(3) 0.3707(5) 0.6022(7) 0.0310(16) Uani 1 1 d .
H4A H 0.4472 0.4240 0.6574 0.040 Uiso 1 1 calc R
H4B H 0.4254 0.3137 0.6710 0.040 Uiso 1 1 calc R
C5 C 0.3604(4) 0.4022(4) 0.5641(8) 0.0307(19) Uani 1 1 d .
H5 H 0.3614 0.4647 0.5061 0.040 Uiso 1 1 calc R
C6 C 0.3264(3) 0.3264(4) 0.4644(7) 0.0313(15) Uani 1 1 d .
H6A H 0.2863 0.3522 0.4314 0.041 Uiso 1 1 calc R
H6B H 0.3201 0.2668 0.5250 0.041 Uiso 1 1 calc R
C7 C 0.3274(3) 0.2303(5) 0.2256(8) 0.0330(17) Uani 1 1 d .
C8 C 0.3255(4) 0.4180(4) 0.7076(8) 0.0291(17) Uani 1 1 d .
C9 C 0.5225(3) 0.3145(5) 0.5066(7) 0.0354(17) Uani 1 1 d .
O1W O 0.3305(3) 0.1486(4) -0.1882(6) 0.0652(19) Uani 1 1 d .
H1WA H 0.3326 0.2135 -0.1894 0.085 Uiso 1 1 d .
H1WB H 0.3689 0.1282 -0.1969 0.085 Uiso 1 1 d .
O2W O 0.3441(2) -0.0482(3) 0.0348(5) 0.0449(13) Uani 1 1 d .
H2WA H 0.3199 -0.0935 0.0693 0.058 Uiso 1 1 d .
H2WB H 0.3727 -0.0739 -0.0197 0.058 Uiso 1 1 d .
O3W O 0.4566(5) 0.0383(6) 0.0947(13) 0.078(3) Uani 0.60 1 d P
O4W O 0.4516(7) 0.0263(9) -0.0860(18) 0.067(4) Uani 0.40 1 d P
H1 H 0.369(3) 0.353(4) 0.261(7) 0.026(17) Uiso 1 1 d .
H2A H 0.446(3) 0.247(3) 0.276(8) 0.025(18) Uiso 1 1 d .
H2B H 0.424(3) 0.216(4) 0.436(7) 0.018(17) Uiso 1 1 d .
H3 H 0.460(4) 0.406(4) 0.398(9) 0.05(3) Uiso 1 1 d .

loop_
_atom_site_aniso_label
_atom_site_aniso_U_11
_atom_site_aniso_U_22
_atom_site_aniso_U_33
_atom_site_aniso_U_23
_atom_site_aniso_U_13
_atom_site_aniso_U_12
Pb 0.0372(3) 0.0230(2) 0.0208(2) -0.00247(8) -0.00359(17) -0.00168(9)
O1 0.046(3) 0.034(2) 0.029(2) -0.0013(19) -0.016(2) 0.003(2)
O2 0.086(5) 0.035(3) 0.047(3) 0.008(2) -0.031(3) -0.018(3)
O3 0.050(4) 0.043(3) 0.036(3) 0.011(2) 0.003(2) 0.010(3)
O4 0.053(4) 0.044(3) 0.036(3) 0.007(2) 0.001(2) 0.016(3)
O5 0.058(4) 0.040(3) 0.077(4) -0.008(3) -0.024(3) 0.000(3)
O6 0.048(4) 0.048(3) 0.043(3) 0.006(2) -0.009(3) -0.009(3)
C1 0.046(5) 0.030(3) 0.017(3) -0.001(3) -0.003(3) -0.006(3)
C2 0.044(5) 0.032(3) 0.022(3) 0.000(3) -0.010(3) -0.006(3)
C3 0.035(5) 0.026(3) 0.032(4) 0.003(3) -0.007(3) 0.004(3)
C4 0.038(5) 0.032(3) 0.022(3) -0.004(3) -0.006(3) -0.003(3)
C5 0.043(6) 0.023(3) 0.026(4) 0.001(2) -0.007(3) -0.002(3)
C6 0.025(4) 0.033(3) 0.035(4) 0.005(3) -0.007(3) -0.008(3)
C7 0.036(5) 0.033(3) 0.030(4) 0.001(3) -0.002(3) -0.009(3)
C8 0.036(5) 0.021(3) 0.031(4) 0.002(3) -0.004(3) -0.002(3)
C9 0.049(5) 0.030(4) 0.027(3) -0.007(3) -0.001(3) 0.003(4)
O1W 0.103(6) 0.035(3) 0.059(4) 0.000(3) 0.024(4) -0.006(3)
O2W 0.059(4) 0.035(3) 0.042(3) -0.003(2) 0.007(3) 0.008(3)
O3W 0.076(8) 0.047(6) 0.110(9) -0.009(6) 0.008(7) 0.005(5)
O4W 0.076(13) 0.047(8) 0.075(11) 0.001(7) -0.011(8) 0.004(8)

loop_
_atom_type_symbol
_atom_type_description
_atom_type_scat_dispersion_real
_atom_type_scat_dispersion_imag
_atom_type_scat_source
C C 0.0181 0.0091 'International Tables Vol C Tables 4.2.6.8 and 6.1.1.4'
H H 0.0000 0.0000 'International Tables Vol C Tables 4.2.6.8 and 6.1.1.4'
O O 0.0492 0.0322 'International Tables Vol C Tables 4.2.6.8 and 6.1.1.4'
Pb Pb -4.0753 8.5060 'International Tables Vol C Tables 4.2.6.8 and 6.1.1.4'

loop_
_geom_angle_atom_site_label_1
_geom_angle_atom_site_label_2
_geom_angle_atom_site_label_3
_geom_angle
_geom_angle_site_symmetry_1
_geom_angle_site_symmetry_3
O1 Pb O1W 75.71(17) . .
O1 Pb O1 66.69(16) . 7
O1W Pb O1 77.47(19) . 7
O1 Pb O2 50.45(14) . .
O1W Pb O2 98.13(19) . .
O1 Pb O2 115.41(14) 7 .
O1 Pb O3 84.26(18) . 7_556
O1W Pb O3 146.99(19) . 7_556
O1 Pb O3 70.53(16) 7 7_556
O2 Pb O3 88.58(19) . 7_556
O1 Pb O2W 114.02(15) . .
O1W Pb O2W 78.14(16) . .
O1 Pb O2W 154.45(16) 7 .
O2 Pb O2W 75.57(16) . .
O3 Pb O2W 134.58(14) 7_556 .
O1 Pb O4 147.63(14) . 4_545
O1W Pb O4 81.85(16) . 4_545
O1 Pb O4 86.00(13) 7 4_545
O2 Pb O4 158.19(15) . 4_545
O3 Pb O4 103.37(15) 7_556 4_545
O2W Pb O4 83.15(15) . 4_545
C7 O1 Pb 97.7(4) . .
C7 O1 Pb 145.3(4) . 7
Pb O1 Pb 113.31(16) . 7
C7 O2 Pb 93.0(4) . .
C8 O3 Pb 99.0(4) . 7_556
C8 O4 Pb 128.0(4) . 4
C9 O6 H6O 109.5 . .
C2 C1 C7 113.1(5) . .
C2 C1 C6 110.7(5) . .
C7 C1 C6 108.3(6) . .
C2 C1 H1 106(4) . .
C7 C1 H1 106(4) . .
C6 C1 H1 113(4) . .
C1 C2 C3 110.1(6) . .
C1 C2 H2A 109(4) . .
C3 C2 H2A 111(4) . .
C1 C2 H2B 113(4) . .
C3 C2 H2B 103(4) . .
H2A C2 H2B 111(5) . .
C9 C3 C4 108.7(5) . .
C9 C3 C2 112.9(5) . .
C4 C3 C2 109.1(6) . .
C9 C3 H3 112(5) . .
C4 C3 H3 104(4) . .
C2 C3 H3 110(5) . .
C3 C4 C5 112.4(5) . .
C3 C4 H4A 109.1 . .
C5 C4 H4A 109.1 . .
C3 C4 H4B 109.1 . .
C5 C4 H4B 109.1 . .
H4A C4 H4B 107.9 . .
C8 C5 C4 111.5(6) . .
C8 C5 C6 108.3(6) . .
C4 C5 C6 111.7(5) . .
C8 C5 H5 108.4 . .
C4 C5 H5 108.4 . .
C6 C5 H5 108.4 . .
C5 C6 C1 110.1(5) . .
C5 C6 H6A 109.6 . .
C1 C6 H6A 109.6 . .
C5 C6 H6B 109.6 . .
C1 C6 H6B 109.6 . .
H6A C6 H6B 108.1 . .
O1 C7 O2 118.9(6) . .
O1 C7 C1 120.0(6) . .
O2 C7 C1 121.1(6) . .
O4 C8 O3 121.4(7) . .
O4 C8 C5 120.4(6) . .
O3 C8 C5 118.3(6) . .
O5 C9 O6 121.0(7) . .
O5 C9 C3 125.0(6) . .
O6 C9 C3 113.9(6) . .
Pb O1W H1WA 108.7 . .
Pb O1W H1WB 125.7 . .
H1WA O1W H1WB 105.2 . .
Pb O2W H2WA 96.2 . .
Pb O2W H2WB 140.7 . .
H2WA O2W H2WB 110.8 . .

loop_
_geom_bond_atom_site_label_1
_geom_bond_atom_site_label_2
_geom_bond_distance
_geom_bond_site_symmetry_2
Pb O1 2.500(4) .
Pb O1W 2.556(6) .
Pb O1 2.587(4) 7
Pb O2 2.598(5) .
Pb O3 2.604(5) 7_556
Pb O2W 2.748(5) .
Pb O4 2.759(4) 4_545
O1 C7 1.262(8) .
O1 Pb 2.587(4) 7
O2 C7 1.263(8) .
O3 C8 1.289(8) .
O3 Pb 2.604(5) 7_556
O4 C8 1.228(7) .
O4 Pb 2.759(4) 4
O5 C9 1.212(7) .
O6 C9 1.326(8) .
O6 H6O 0.8400 .
C1 C2 1.498(10) .
C1 C7 1.502(9) .
C1 C6 1.547(9) .
C1 H1 0.90(6) .
C2 C3 1.543(9) .
C2 H2A 0.98(7) .
C2 H2B 0.90(6) .
C3 C9 1.489(10) .
C3 C4 1.527(9) .
C3 H3 1.00(7) .
C4 C5 1.535(10) .
C4 H4A 0.9900 .
C4 H4B 0.9900 .
C5 C8 1.512(10) .
C5 C6 1.539(8) .
C5 H5 1.0000 .
C6 H6A 0.9900 .
C6 H6B 0.9900 .
O1W H1WA 0.8957 .
O1W H1WB 0.8994 .
O2W H2WA 0.8834 .
O2W H2WB 0.8795 .
O3W O4W 1.587(17) .
